data_8105677
loop_
_publ_author_name
'Liu, Guang-Zhen'
'Xin, Ling-Yun'
'Li, Xiao-Ling'

_publ_section_title
;
 Crystal structure of coordination polymer
 catena-poly[diaqua-(2,6-dichloropyridine-4-carboxyliato-\k2
 O,O&#x2032;)-bis(\m2-2,6-dichloropyridine-4-carboxyliato-\k2
 O:O&#x2032;)terbium(III), C18H10Cl6N3O8Tb
;
_journal_issue 3
_journal_name_full 'Zeitschrift f\"ur Kristallographie - New Crystal Structures'
_journal_page_first 449
_journal_page_last 450
_journal_paper_doi 10.1515/ncrs-2018-0461
_journal_volume 234
_journal_year 2019
_chemical_formula_moiety 'C9 H5 Cl3 N1.5 O4 Tb0.5'
_chemical_formula_sum 'C9 H5 Cl3 N1.5 O4 Tb0.5'
_chemical_formula_weight 383.95
_space_group_crystal_system monoclinic
_space_group_IT_number 15
_space_group_name_Hall '-I 2ya'
_space_group_name_H-M_alt 'I 1 2/a 1'
_atom_sites_solution_hydrogens mixed
_atom_sites_solution_primary dual
_cell_angle_alpha 90
_cell_angle_beta 91.1599(19)
_cell_angle_gamma 90
_cell_formula_units_Z 8
_cell_length_a 9.8281(2)
_cell_length_b 11.8792(2)
_cell_length_c 21.1568(4)
_cell_measurement_reflns_used 7199
_cell_measurement_temperature 293(2)
_cell_measurement_theta_max 29.1410
_cell_measurement_theta_min 4.1060
_cell_volume 2469.55(8)
_computing_cell_refinement 'CrysAlisPro 1.171.39.46 (Rigaku OD, 2018)'
_computing_data_collection 'CrysAlisPro 1.171.39.46 (Rigaku OD, 2018)'
_computing_data_reduction 'CrysAlisPro 1.171.39.46 (Rigaku OD, 2018)'
_computing_molecular_graphics 'Olex2 (Dolomanov et al., 2009)'
_computing_publication_material 'Olex2 (Dolomanov et al., 2009)'
_computing_structure_refinement 'ShelXL (Sheldrick, 2015)'
_computing_structure_solution 'ShelXT (Sheldrick, 2015)'
_diffrn_ambient_temperature 293(2)
_diffrn_detector 'CCD plate'
_diffrn_detector_area_resol_mean 8.0584
_diffrn_detector_type EosS2
_diffrn_measured_fraction_theta_full 0.998
_diffrn_measured_fraction_theta_max 0.998
_diffrn_measurement_details
;
List of Runs (angles in degrees, time in seconds):

  # Type    Start    End  Width  t~exp~   \w     \q     \k     \f   Frames
--------------------------------------------------------------------------
  1  \w    -89.00 -63.00   1.00    3.76    --  -16.00 178.00-120.00   26
  2  \w    -48.00  44.00   1.00    3.76    --   16.93 -77.00   0.00   92
  3  \w     -2.00  82.00   1.00    3.76    --   16.93  38.00 -90.00   84
  4  \w     -9.00  84.00   1.00    3.76    --   16.93  77.00 -90.00   93
  5  \w    -10.00  40.00   1.00    3.76    --   16.93  77.00 120.00   50
;
_diffrn_measurement_device 'four-circle diffractometer'
_diffrn_measurement_device_type 'SuperNova, Single source at offset/far, EosS2'
_diffrn_measurement_method '\w scans'
_diffrn_orient_matrix_type 'CrysAlisPro convention (1999,Acta A55,543-557)'
_diffrn_orient_matrix_UB_11 -0.0620308000
_diffrn_orient_matrix_UB_12 -0.0106023000
_diffrn_orient_matrix_UB_13 -0.0166306000
_diffrn_orient_matrix_UB_21 0.0238747000
_diffrn_orient_matrix_UB_22 0.0307099000
_diffrn_orient_matrix_UB_23 -0.0262535000
_diffrn_orient_matrix_UB_31 0.0278281000
_diffrn_orient_matrix_UB_32 -0.0501064000
_diffrn_orient_matrix_UB_33 -0.0126130000
_diffrn_radiation_monochromator mirror
_diffrn_radiation_probe x-ray
_diffrn_radiation_type MoK\a
_diffrn_radiation_wavelength 0.71073
_diffrn_reflns_av_R_equivalents 0.0288
_diffrn_reflns_av_unetI/netI 0.0242
_diffrn_reflns_Laue_measured_fraction_full 0.998
_diffrn_reflns_Laue_measured_fraction_max 0.998
_diffrn_reflns_limit_h_max 7
_diffrn_reflns_limit_h_min -11
_diffrn_reflns_limit_k_max 14
_diffrn_reflns_limit_k_min -14
_diffrn_reflns_limit_l_max 25
_diffrn_reflns_limit_l_min -25
_diffrn_reflns_number 9301
_diffrn_reflns_point_group_measured_fraction_full 0.998
_diffrn_reflns_point_group_measured_fraction_max 0.998
_diffrn_reflns_theta_full 25.242
_diffrn_reflns_theta_max 25.498
_diffrn_reflns_theta_min 3.285
_diffrn_source 'micro-focus sealed X-ray tube'
_diffrn_source_type 'SuperNova (Mo) X-ray Source'
_exptl_absorpt_coefficient_mu 3.563
_exptl_absorpt_correction_T_max 1.00000
_exptl_absorpt_correction_T_min 0.60038
_exptl_absorpt_correction_type multi-scan
_exptl_absorpt_process_details
;
CrysAlisPro 1.171.39.46 (Rigaku Oxford Diffraction, 2018)
Empirical absorption correction using spherical harmonics,
 implemented in SCALE3 ABSPACK scaling algorithm.
;
_exptl_crystal_colour colourless
_exptl_crystal_colour_primary colourless
_exptl_crystal_density_diffrn 2.065
_exptl_crystal_description block
_exptl_crystal_F_000 1480
_exptl_crystal_size_max 0.37
_exptl_crystal_size_mid 0.32
_exptl_crystal_size_min 0.31
_refine_diff_density_max 0.593
_refine_diff_density_min -0.527
_refine_diff_density_rms 0.078
_refine_ls_extinction_coef 0.00016(5)
_refine_ls_extinction_expression Fc^*^=kFc[1+0.001xFc^2^\l^3^/sin(2\q)]^-1/4^
_refine_ls_extinction_method 'SHELXL-2014/7 (Sheldrick 2014'
_refine_ls_goodness_of_fit_ref 1.050
_refine_ls_hydrogen_treatment constr
_refine_ls_matrix_type full
_refine_ls_number_parameters 167
_refine_ls_number_reflns 2297
_refine_ls_number_restraints 0
_refine_ls_restrained_S_all 1.050
_refine_ls_R_factor_all 0.0202
_refine_ls_R_factor_gt 0.0196
_refine_ls_shift/su_max 0.001
_refine_ls_shift/su_mean 0.000
_refine_ls_structure_factor_coef Fsqd
_refine_ls_weighting_details 'w=1/[\s^2^(Fo^2^)+(0.0202P)^2^+5.7161P] where P=(Fo^2^+2Fc^2^)/3'
_refine_ls_weighting_scheme calc
_refine_ls_wR_factor_gt 0.0470
_refine_ls_wR_factor_ref 0.0473
_reflns_Friedel_coverage 0.000
_reflns_Friedel_fraction_full .
_reflns_Friedel_fraction_max .
_reflns_number_gt 2240
_reflns_number_total 2297
_reflns_threshold_expression 'I > 2\s(I)'
_cod_data_source_file suppl_ncrs-2018-0461_suppl.cif
_cod_data_source_block xly-24
_cod_original_cell_volume 2469.54(9)
_cod_original_formula_sum 'C9 H5 Cl3 N1.50 O4 Tb0.50'
_cod_database_code 8105677
_shelx_space_group_comment
;
The symmetry employed for this shelxl refinement is uniquely defined
by the following loop, which should always be used as a source of
symmetry information in preference to the above space-group names.
They are only intended as comments.
;
_shelx_estimated_absorpt_t_max 0.405
_shelx_estimated_absorpt_t_min 0.352
_reflns_odcompleteness_completeness 91.33
_reflns_odcompleteness_iscentric 1
_reflns_odcompleteness_theta 26.32
_olex2_refinement_description
;
1. Fixed Uiso
 At 1.2 times of:
  All C(H) groups
 At 1.5 times of:
  All O(H,H) groups
2.a Rotating group:
 O1W(H1WA,H1WB)
2.b Aromatic/amide H refined with riding coordinates:
 C3(H3), C6(H6), C9(H9)
;

loop_
_space_group_symop_operation_xyz
'x, y, z'
'-x+1/2, y, -z'
'x+1/2, y+1/2, z+1/2'
'-x+1, y+1/2, -z+1/2'
'-x, -y, -z'
'x-1/2, -y, z'
'-x+1/2, -y+1/2, -z+1/2'
'x, -y+1/2, z+1/2'

loop_
_atom_site_label
_atom_site_type_symbol
_atom_site_fract_x
_atom_site_fract_y
_atom_site_fract_z
_atom_site_U_iso_or_equiv
_atom_site_adp_type
_atom_site_occupancy
_atom_site_site_symmetry_order
_atom_site_calc_flag
_atom_site_refinement_flags_posn
_atom_site_refinement_flags_adp
_atom_site_refinement_flags_occupancy
_atom_site_disorder_assembly
_atom_site_disorder_group
Tb1 Tb 0.2500 0.52749(2) 0.5000 0.01547(8) Uani 1 2 d S T P . .
Cl1 Cl 0.14863(11) 0.44248(9) 0.20766(5) 0.0576(3) Uani 1 1 d . . . . .
Cl2 Cl 0.59081(13) 0.21827(11) 0.18615(5) 0.0708(4) Uani 1 1 d . . . . .
Cl3 Cl 0.09230(14) -0.09182(8) 0.40163(5) 0.0756(4) Uani 1 1 d . . . . .
O1 O 0.4140(2) 0.47718(17) 0.43006(10) 0.0296(5) Uani 1 1 d . . . . .
O1W O 0.3774(2) 0.69425(16) 0.47102(10) 0.0317(5) Uani 1 1 d . . . . .
H1WA H 0.3327 0.7550 0.4625 0.048 Uiso 1 1 d GR . . . .
H1WB H 0.4402 0.6760 0.4454 0.048 Uiso 1 1 d GR . . . .
O2 O 0.6249(2) 0.42622(17) 0.40830(9) 0.0277(5) Uani 1 1 d . . . . .
O3 O 0.1639(2) 0.33962(15) 0.46581(9) 0.0273(5) Uani 1 1 d . . . . .
N1 N 0.3765(3) 0.3355(2) 0.20797(12) 0.0355(6) Uani 1 1 d . . . . .
N2 N 0.2500 -0.0719(3) 0.5000 0.0474(12) Uani 1 2 d S T P . .
C1 C 0.5001(3) 0.4360(2) 0.39500(12) 0.0194(6) Uani 1 1 d . . . . .
C2 C 0.4541(3) 0.3961(2) 0.33016(12) 0.0204(6) Uani 1 1 d . . . . .
C3 C 0.3295(3) 0.4305(2) 0.30497(13) 0.0271(6) Uani 1 1 d . . . . .
H3 H 0.2692 0.4732 0.3283 0.032 Uiso 1 1 calc R . . . .
C4 C 0.2994(3) 0.3981(3) 0.24373(14) 0.0310(7) Uani 1 1 d . . . . .
C5 C 0.4924(4) 0.3019(3) 0.23419(15) 0.0353(8) Uani 1 1 d . . . . .
C6 C 0.5378(3) 0.3296(2) 0.29453(14) 0.0292(7) Uani 1 1 d . . . . .
H6 H 0.6212 0.3042 0.3104 0.035 Uiso 1 1 calc R . . . .
C7 C 0.2500 0.2883(3) 0.5000 0.0216(8) Uani 1 2 d S T P . .
C8 C 0.2500 0.1618(3) 0.5000 0.0233(8) Uani 1 2 d S T P . .
C9 C 0.1792(3) 0.1036(2) 0.45341(14) 0.0313(7) Uani 1 1 d . . . . .
H9 H 0.1315 0.1409 0.4213 0.038 Uiso 1 1 calc R . . . .
C10 C 0.1824(4) -0.0121(3) 0.45657(17) 0.0409(9) Uani 1 1 d . . . . .

loop_
_atom_site_aniso_label
_atom_site_aniso_U_11
_atom_site_aniso_U_22
_atom_site_aniso_U_33
_atom_site_aniso_U_23
_atom_site_aniso_U_13
_atom_site_aniso_U_12
Tb1 0.01478(11) 0.01815(11) 0.01340(11) 0.000 -0.00176(7) 0.000
Cl1 0.0474(6) 0.0747(6) 0.0494(6) -0.0127(5) -0.0299(5) 0.0173(5)
Cl2 0.0630(7) 0.0966(8) 0.0528(6) -0.0413(6) 0.0003(5) 0.0267(6)
Cl3 0.1189(11) 0.0359(5) 0.0694(7) -0.0065(5) -0.0618(7) -0.0117(6)
O1 0.0272(12) 0.0397(12) 0.0221(11) -0.0089(9) 0.0056(9) 0.0001(9)
O1W 0.0286(12) 0.0230(10) 0.0438(13) 0.0030(9) 0.0085(10) -0.0007(9)
O2 0.0225(11) 0.0383(11) 0.0221(10) -0.0059(9) -0.0070(9) 0.0004(9)
O3 0.0277(12) 0.0210(9) 0.0327(11) 0.0007(8) -0.0094(9) 0.0022(8)
N1 0.0421(17) 0.0398(15) 0.0243(13) -0.0087(11) -0.0072(12) 0.0016(13)
N2 0.077(3) 0.0199(18) 0.044(2) 0.000 -0.032(2) 0.000
C1 0.0221(15) 0.0196(12) 0.0163(13) 0.0020(11) -0.0016(11) -0.0025(11)
C2 0.0195(14) 0.0237(13) 0.0181(13) -0.0025(11) -0.0003(11) -0.0019(11)
C3 0.0249(16) 0.0312(15) 0.0250(15) -0.0069(12) -0.0027(13) 0.0031(13)
C4 0.0304(17) 0.0353(16) 0.0270(15) -0.0023(13) -0.0116(13) 0.0019(13)
C5 0.041(2) 0.0382(17) 0.0273(16) -0.0130(14) 0.0037(15) 0.0040(15)
C6 0.0252(17) 0.0351(16) 0.0272(15) -0.0050(13) -0.0030(13) 0.0050(13)
C7 0.022(2) 0.0185(18) 0.024(2) 0.000 0.0020(17) 0.000
C8 0.025(2) 0.0207(19) 0.024(2) 0.000 -0.0008(17) 0.000
C9 0.0408(19) 0.0242(14) 0.0285(16) 0.0009(12) -0.0132(14) 0.0013(13)
C10 0.057(3) 0.0256(15) 0.0390(19) -0.0033(14) -0.0243(18) -0.0047(15)

loop_
_atom_type_symbol
_atom_type_description
_atom_type_scat_dispersion_real
_atom_type_scat_dispersion_imag
_atom_type_scat_source
C C 0.0033 0.0016 'International Tables Vol C Tables 4.2.6.8 and 6.1.1.4'
H H 0.0000 0.0000 'International Tables Vol C Tables 4.2.6.8 and 6.1.1.4'
Cl Cl 0.1484 0.1585 'International Tables Vol C Tables 4.2.6.8 and 6.1.1.4'
N N 0.0061 0.0033 'International Tables Vol C Tables 4.2.6.8 and 6.1.1.4'
O O 0.0106 0.0060 'International Tables Vol C Tables 4.2.6.8 and 6.1.1.4'
Tb Tb -0.1723 4.1537 'International Tables Vol C Tables 4.2.6.8 and 6.1.1.4'

loop_
_geom_angle_atom_site_label_1
_geom_angle_atom_site_label_2
_geom_angle_atom_site_label_3
_geom_angle
_geom_angle_site_symmetry_1
_geom_angle_site_symmetry_3
O1 Tb1 O1 149.74(10) 2_556 .
O1 Tb1 O1W 138.53(7) . 2_556
O1 Tb1 O1W 71.13(7) 2_556 2_556
O1 Tb1 O1W 71.13(7) . .
O1 Tb1 O1W 138.54(7) 2_556 .
O1 Tb1 O2 103.41(7) 2_556 6_565
O1 Tb1 O2 83.72(8) . 6_565
O1 Tb1 O2 103.41(7) . 5_666
O1 Tb1 O2 83.72(8) 2_556 5_666
O1 Tb1 O3 79.50(7) . .
O1 Tb1 O3 79.50(7) 2_556 2_556
O1 Tb1 O3 73.39(7) 2_556 .
O1 Tb1 O3 73.39(7) . 2_556
O1 Tb1 C7 74.87(5) 2_556 .
O1 Tb1 C7 74.87(5) . .
O1W Tb1 O1W 70.69(10) . 2_556
O1W Tb1 O3 129.11(7) . 2_556
O1W Tb1 O3 129.11(7) 2_556 .
O1W Tb1 O3 146.29(7) . .
O1W Tb1 O3 146.30(7) 2_556 2_556
O1W Tb1 C7 144.65(5) . .
O1W Tb1 C7 144.65(5) 2_556 .
O2 Tb1 O1W 82.18(7) 6_565 .
O2 Tb1 O1W 82.19(7) 5_666 2_556
O2 Tb1 O1W 75.69(7) 6_565 2_556
O2 Tb1 O1W 75.69(7) 5_666 .
O2 Tb1 O2 152.84(10) 5_666 6_565
O2 Tb1 O3 128.40(7) 5_666 .
O2 Tb1 O3 128.39(7) 6_565 2_556
O2 Tb1 O3 78.47(7) 6_565 .
O2 Tb1 O3 78.47(7) 5_666 2_556
O2 Tb1 C7 103.58(5) 6_565 .
O2 Tb1 C7 103.58(5) 5_666 .
O3 Tb1 O3 52.55(9) 2_556 .
O3 Tb1 C7 26.27(4) 2_556 .
O3 Tb1 C7 26.28(4) . .
C1 O1 Tb1 171.74(19) . .
Tb1 O1W H1WA 118.2 . .
Tb1 O1W H1WB 109.5 . .
H1WA O1W H1WB 116.8 . .
C1 O2 Tb1 131.06(18) . 5_666
C7 O3 Tb1 92.70(18) . .
C4 N1 C5 115.6(3) . .
C10 N2 C10 115.4(4) 2_556 .
O1 C1 O2 125.3(2) . .
O1 C1 C2 118.2(2) . .
O2 C1 C2 116.5(2) . .
C3 C2 C1 120.2(2) . .
C6 C2 C1 120.4(2) . .
C6 C2 C3 119.4(2) . .
C2 C3 H3 121.6 . .
C4 C3 C2 116.8(3) . .
C4 C3 H3 121.6 . .
N1 C4 Cl1 114.6(2) . .
N1 C4 C3 125.8(3) . .
C3 C4 Cl1 119.6(3) . .
N1 C5 Cl2 114.5(2) . .
N1 C5 C6 125.2(3) . .
C6 C5 Cl2 120.3(3) . .
C2 C6 C5 117.2(3) . .
C2 C6 H6 121.4 . .
C5 C6 H6 121.4 . .
O3 C7 Tb1 61.03(17) . .
O3 C7 Tb1 61.03(17) 2_556 .
O3 C7 O3 122.1(3) 2_556 .
O3 C7 C8 118.97(17) . .
O3 C7 C8 118.97(17) 2_556 .
C8 C7 Tb1 180.0 . .
C9 C8 C7 120.05(18) . .
C9 C8 C7 120.05(18) 2_556 .
C9 C8 C9 119.9(4) . 2_556
C8 C9 H9 121.5 . .
C10 C9 C8 117.1(3) . .
C10 C9 H9 121.5 . .
N2 C10 Cl3 114.5(2) . .
N2 C10 C9 125.3(3) . .
C9 C10 Cl3 120.2(2) . .

loop_
_geom_bond_atom_site_label_1
_geom_bond_atom_site_label_2
_geom_bond_distance
_geom_bond_site_symmetry_2
Tb1 O1 2.290(2) 2_556
Tb1 O1 2.290(2) .
Tb1 O1W 2.429(2) 2_556
Tb1 O1W 2.429(2) .
Tb1 O2 2.3413(18) 5_666
Tb1 O2 2.3413(18) 6_565
Tb1 O3 2.4889(19) 2_556
Tb1 O3 2.4889(19) .
Tb1 C7 2.842(4) .
Cl1 C4 1.735(3) .
Cl2 C5 1.731(3) .
Cl3 C10 1.729(3) .
O1 C1 1.237(4) .
O1W H1WA 0.8624 .
O1W H1WB 0.8582 .
O2 Tb1 2.3413(18) 5_666
O2 C1 1.258(3) .
O3 C7 1.259(3) .
N1 C4 1.312(4) .
N1 C5 1.319(4) .
N2 C10 1.329(4) 2_556
N2 C10 1.329(4) .
C1 C2 1.512(3) .
C2 C3 1.386(4) .
C2 C6 1.377(4) .
C3 H3 0.9300 .
C3 C4 1.378(4) .
C5 C6 1.383(4) .
C6 H6 0.9300 .
C7 O3 1.259(3) 2_556
C7 C8 1.503(5) .
C8 C9 1.380(3) .
C8 C9 1.380(3) 2_556
C9 H9 0.9300 .
C9 C10 1.376(4) .

loop_
_geom_hbond_atom_site_label_D
_geom_hbond_atom_site_label_H
_geom_hbond_atom_site_label_A
_geom_hbond_distance_DH
_geom_hbond_distance_HA
_geom_hbond_distance_DA
_geom_hbond_angle_DHA
_geom_hbond_site_symmetry_A
O1W H1WA N2 0.86 2.35 3.113(4) 147.0 1_565
O1W H1WB Cl2 0.86 2.84 3.358(2) 120.7 4
